data_7042553
loop_
_publ_author_name
'Choi, Eunkyung'
'Ryu, Minjoo'
'Lee, Haeri'
'Jung, Ok-Sang'

_publ_section_title
;
 Enantiomeric two-fold interpenetrated 3D zinc(ii) coordination networks
 as a catalytic platform: significant difference between water within the
 cage and trace water in transesterification.
;
_journal_issue 14
_journal_name_full 'Dalton transactions (Cambridge, England : 2003)'
_journal_page_first 4595
_journal_page_last 4601
_journal_paper_doi 10.1039/c7dt00217c
_journal_volume 46
_journal_year 2017
_chemical_formula_sum 'C42 H73 Cl3 N6 O20 Si6 Zn3'
_chemical_formula_weight 1453.06
_space_group_crystal_system cubic
_space_group_IT_number 230
_space_group_name_Hall '-I 4bd 2c 3'
_space_group_name_H-M_alt 'I a -3 d'
_symmetry_space_group_name_Hall '-I 4bd 2c 3'
_symmetry_space_group_name_H-M 'I a -3 d'
_atom_sites_solution_hydrogens mixed
_audit_creation_method SHELXL-2014/7
_audit_update_record
;
2017-01-12 deposited with the CCDC.
2017-03-07 downloaded from the CCDC.
;
_cell_angle_alpha 90
_cell_angle_beta 90
_cell_angle_gamma 90
_cell_formula_units_Z 16
_cell_length_a 30.7561(2)
_cell_length_b 30.7561(2)
_cell_length_c 30.7561(2)
_cell_measurement_reflns_used 9909
_cell_measurement_temperature 173(2)
_cell_measurement_theta_max 27.06
_cell_measurement_theta_min 2.65
_cell_volume 29093.4(3)
_computing_cell_refinement 'Bruker APEX2'
_computing_data_collection 'Bruker APEX2'
_computing_data_reduction 'Bruker APEX2'
_computing_molecular_graphics 'Bruker SHELXTL'
_computing_publication_material 'Bruker SHELXTL'
_computing_structure_refinement 'SHELXL-2014/7 (Sheldrick, 2014)'
_computing_structure_solution 'SHELXS-97 (Sheldrick 2008)'
_diffrn_ambient_temperature 173(2)
_diffrn_measured_fraction_theta_full 1.000
_diffrn_measured_fraction_theta_max 1.000
_diffrn_measurement_device_type 'Bruker Breeze CCD'
_diffrn_measurement_method '\f and \w scans'
_diffrn_radiation_type MoK\a
_diffrn_radiation_wavelength 0.71073
_diffrn_reflns_av_R_equivalents 0.0771
_diffrn_reflns_av_unetI/netI 0.0140
_diffrn_reflns_Laue_measured_fraction_full 1.000
_diffrn_reflns_Laue_measured_fraction_max 1.000
_diffrn_reflns_limit_h_max 37
_diffrn_reflns_limit_h_min -37
_diffrn_reflns_limit_k_max 37
_diffrn_reflns_limit_k_min -37
_diffrn_reflns_limit_l_max 37
_diffrn_reflns_limit_l_min -37
_diffrn_reflns_number 216020
_diffrn_reflns_point_group_measured_fraction_full 1.000
_diffrn_reflns_point_group_measured_fraction_max 1.000
_diffrn_reflns_theta_full 25.242
_diffrn_reflns_theta_max 25.986
_diffrn_reflns_theta_min 1.622
_exptl_absorpt_coefficient_mu 1.252
_exptl_absorpt_correction_T_max 0.875
_exptl_absorpt_correction_T_min 0.721
_exptl_absorpt_correction_type multi-scan
_exptl_absorpt_process_details sadabs
_exptl_crystal_colour colourless
_exptl_crystal_density_diffrn 1.327
_exptl_crystal_description BLOCK
_exptl_crystal_F_000 12032
_exptl_crystal_size_max 0.280
_exptl_crystal_size_mid 0.210
_exptl_crystal_size_min 0.110
_exptl_transmission_factor_max 0.002
_exptl_transmission_factor_min 0.000
_refine_diff_density_max 0.864
_refine_diff_density_min -0.814
_refine_diff_density_rms 0.139
_refine_ls_extinction_method none
_refine_ls_goodness_of_fit_ref 1.228
_refine_ls_hydrogen_treatment constr
_refine_ls_matrix_type full
_refine_ls_number_parameters 133
_refine_ls_number_reflns 2393
_refine_ls_number_restraints 0
_refine_ls_restrained_S_all 1.228
_refine_ls_R_factor_all 0.1019
_refine_ls_R_factor_gt 0.0940
_refine_ls_shift/su_max 0.000
_refine_ls_shift/su_mean 0.000
_refine_ls_structure_factor_coef Fsqd
_refine_ls_weighting_details 'w=1/[\s^2^(Fo^2^)+(0.0698P)^2^+678.7322P] where P=(Fo^2^+2Fc^2^)/3'
_refine_ls_weighting_scheme calc
_refine_ls_wR_factor_gt 0.2576
_refine_ls_wR_factor_ref 0.2630
_reflns_Friedel_coverage 0.000
_reflns_number_gt 2094
_reflns_number_total 2393
_reflns_threshold_expression 'I > 2\s(I)'
_cod_data_source_file c7dt00217c2.cif
_cod_data_source_block 1522055
_cod_depositor_comments 'Adding full bibliography for 7042552--7042553.cif.'
_cod_original_cell_volume 29093.4(6)
_cod_database_code 7042553
_shelx_shelxl_version_number 2014/7
_shelx_space_group_comment
; 
The symmetry employed for this shelxl refinement is uniquely defined 
by the following loop, which should always be used as a source of 
symmetry information in preference to the above space-group names. 
They are only intended as comments. 
;
_shelx_estimated_absorpt_t_min 0.721
_shelx_estimated_absorpt_t_max 0.875

loop_
_space_group_symop_operation_xyz
'x, y, z'
'-y+1/4, x+3/4, z+1/4'
'-x+1/2, -y, z+1/2'
'y+1/4, -x+1/4, z+3/4'
'x, -y, -z+1/2'
'y+1/4, x+3/4, -z+3/4'
'-x+1/2, y, -z'
'-y+1/4, -x+1/4, -z+1/4'
'z, x, y'
'-x+1/4, z+3/4, y+1/4'
'-z+1/2, -x, y+1/2'
'x+1/4, -z+1/4, y+3/4'
'z, -x, -y+1/2'
'x+1/4, z+3/4, -y+3/4'
'-z+1/2, x, -y'
'-x+1/4, -z+1/4, -y+1/4'
'y, z, x'
'-z+1/4, -y+1/4, -x+1/4'
'-z+3/4, y+1/4, x+3/4'
'z+3/4, y+1/4, -x+1/4'
'z+1/4, -y+1/4, x+3/4'
'y, -z, -x+1/2'
'-y, -z+1/2, x'
'-y, z+1/2, -x+1/2'
'x+1/2, y+1/2, z+1/2'
'-y+3/4, x+5/4, z+3/4'
'-x+1, -y+1/2, z+1'
'y+3/4, -x+3/4, z+5/4'
'x+1/2, -y+1/2, -z+1'
'y+3/4, x+5/4, -z+5/4'
'-x+1, y+1/2, -z+1/2'
'-y+3/4, -x+3/4, -z+3/4'
'z+1/2, x+1/2, y+1/2'
'-x+3/4, z+5/4, y+3/4'
'-z+1, -x+1/2, y+1'
'x+3/4, -z+3/4, y+5/4'
'z+1/2, -x+1/2, -y+1'
'x+3/4, z+5/4, -y+5/4'
'-z+1, x+1/2, -y+1/2'
'-x+3/4, -z+3/4, -y+3/4'
'y+1/2, z+1/2, x+1/2'
'-z+3/4, -y+3/4, -x+3/4'
'-z+5/4, y+3/4, x+5/4'
'z+5/4, y+3/4, -x+3/4'
'z+3/4, -y+3/4, x+5/4'
'y+1/2, -z+1/2, -x+1'
'-y+1/2, -z+1, x+1/2'
'-y+1/2, z+1, -x+1'
'-x, -y, -z'
'y-1/4, -x-3/4, -z-1/4'
'x-1/2, y, -z-1/2'
'-y-1/4, x-1/4, -z-3/4'
'-x, y, z-1/2'
'-y-1/4, -x-3/4, z-3/4'
'x-1/2, -y, z'
'y-1/4, x-1/4, z-1/4'
'-z, -x, -y'
'x-1/4, -z-3/4, -y-1/4'
'z-1/2, x, -y-1/2'
'-x-1/4, z-1/4, -y-3/4'
'-z, x, y-1/2'
'-x-1/4, -z-3/4, y-3/4'
'z-1/2, -x, y'
'x-1/4, z-1/4, y-1/4'
'-y, -z, -x'
'z-1/4, y-1/4, x-1/4'
'z-3/4, -y-1/4, -x-3/4'
'-z-3/4, -y-1/4, x-1/4'
'-z-1/4, y-1/4, -x-3/4'
'-y, z, x-1/2'
'y, z-1/2, -x'
'y, -z-1/2, x-1/2'
'-x+1/2, -y+1/2, -z+1/2'
'y+1/4, -x-1/4, -z+1/4'
'x, y+1/2, -z'
'-y+1/4, x+1/4, -z-1/4'
'-x+1/2, y+1/2, z'
'-y+1/4, -x-1/4, z-1/4'
'x, -y+1/2, z+1/2'
'y+1/4, x+1/4, z+1/4'
'-z+1/2, -x+1/2, -y+1/2'
'x+1/4, -z-1/4, -y+1/4'
'z, x+1/2, -y'
'-x+1/4, z+1/4, -y-1/4'
'-z+1/2, x+1/2, y'
'-x+1/4, -z-1/4, y-1/4'
'z, -x+1/2, y+1/2'
'x+1/4, z+1/4, y+1/4'
'-y+1/2, -z+1/2, -x+1/2'
'z+1/4, y+1/4, x+1/4'
'z-1/4, -y+1/4, -x-1/4'
'-z-1/4, -y+1/4, x+1/4'
'-z+1/4, y+1/4, -x-1/4'
'-y+1/2, z+1/2, x'
'y+1/2, z, -x+1/2'
'y+1/2, -z, x'

loop_
_atom_site_label
_atom_site_type_symbol
_atom_site_fract_x
_atom_site_fract_y
_atom_site_fract_z
_atom_site_U_iso_or_equiv
_atom_site_adp_type
_atom_site_occupancy
_atom_site_site_symmetry_order
_atom_site_calc_flag
_atom_site_refinement_flags_posn
_atom_site_refinement_flags_adp
_atom_site_refinement_flags_occupancy
_atom_site_disorder_assembly
_atom_site_disorder_group
Zn1 Zn 0.17146(3) 0.1250 0.07854(3) 0.0362(4) Uani 1 2 d S T P . .
Cl1 Cl -0.00285(8) 0.1250 0.25285(8) 0.0814(15) Uani 1 2 d S T P . .
O1 O 0.16664(18) 0.08336(18) 0.1250 0.044(2) Uani 1 2 d S T P . .
H1B H 0.1885 0.0615 0.1250 0.053 Uiso 1 2 calc R U P . .
O2 O 0.0394(3) 0.1091(3) 0.2571(4) 0.104(3) Uani 1 1 d . . . . .
O3 O -0.0314(5) 0.0944(9) 0.2591(7) 0.330(19) Uani 1 1 d . . . . .
N1 N 0.2279(2) 0.1588(2) 0.0822(2) 0.0389(16) Uani 1 1 d . . . . .
C1 C 0.2308(3) 0.1984(3) 0.0636(4) 0.056(3) Uani 1 1 d . . . . .
H1A H 0.2068 0.2091 0.0473 0.067 Uiso 1 1 calc R U . . .
C2 C 0.2669(4) 0.2232(4) 0.0676(5) 0.073(3) Uani 1 1 d . . . . .
H2A H 0.2680 0.2509 0.0540 0.087 Uiso 1 1 calc R U . . .
C3 C 0.3022(3) 0.2084(3) 0.0915(3) 0.052(2) Uani 1 1 d . . . . .
H3A H 0.3275 0.2259 0.0943 0.063 Uiso 1 1 calc R U . . .
C4 C 0.3006(3) 0.1678(3) 0.1112(3) 0.0380(18) Uani 1 1 d . . . . .
C5 C 0.2619(3) 0.1446(2) 0.1051(3) 0.0383(18) Uani 1 1 d . . . . .
H5A H 0.2597 0.1168 0.1182 0.046 Uiso 1 1 calc R U . . .
C6 C 0.3246(5) 0.1079(5) 0.1857(4) 0.089(4) Uani 1 1 d . . . . .
H6A H 0.3086 0.0841 0.1719 0.107 Uiso 1 1 calc R U . . .
H6B H 0.3485 0.0959 0.2031 0.107 Uiso 1 1 calc R U . . .
H6C H 0.3050 0.1244 0.2045 0.107 Uiso 1 1 calc R U . . .
C7 C 0.3778(5) 0.1897(4) 0.1687(5) 0.095(5) Uani 1 1 d . . . . .
H7A H 0.3895 0.2087 0.1460 0.114 Uiso 1 1 calc R U . . .
H7B H 0.3582 0.2064 0.1875 0.114 Uiso 1 1 calc R U . . .
H7C H 0.4017 0.1779 0.1861 0.114 Uiso 1 1 calc R U . . .
Si1 Si 0.34709(9) 0.14424(8) 0.14314(8) 0.0491(7) Uani 1 1 d . . . . .
O5 O 0.3427(10) -0.001(4) 0.255(3) 0.19(2) Uani 0.5 1 d . . P A -1
H5B H 0.3164 0.0051 0.2580 0.233 Uiso 0.5 1 d R U P A -1
H5C H 0.3491 -0.0222 0.2711 0.233 Uiso 0.5 1 d R U P A -1
O4 O 0.233(2) 0.1935(16) 0.218(2) 0.30(4) Uani 0.3333 1 d . . P . .
H4A H 0.2057 0.2057 0.2057 0.360 Uiso 1 3 d R U P . .
H4B H 0.2575 0.2102 0.2190 0.360 Uiso 0.3333 1 d R U P . .

loop_
_atom_site_aniso_label
_atom_site_aniso_U_11
_atom_site_aniso_U_22
_atom_site_aniso_U_33
_atom_site_aniso_U_23
_atom_site_aniso_U_13
_atom_site_aniso_U_12
Zn1 0.0343(5) 0.0398(8) 0.0343(5) -0.0016(4) 0.0043(5) -0.0016(4)
Cl1 0.0536(13) 0.137(4) 0.0536(13) 0.0322(19) 0.0189(18) 0.0322(19)
O1 0.040(3) 0.040(3) 0.051(5) 0.009(3) 0.009(3) 0.010(4)
O2 0.052(5) 0.104(7) 0.155(10) -0.015(7) -0.002(6) 0.016(5)
O3 0.094(9) 0.57(5) 0.33(3) 0.34(3) -0.054(13) -0.136(18)
N1 0.035(4) 0.041(4) 0.041(4) -0.002(3) 0.003(3) -0.004(3)
C1 0.044(5) 0.050(5) 0.074(7) 0.022(5) -0.002(5) 0.006(4)
C2 0.053(6) 0.055(6) 0.110(10) 0.031(7) -0.007(6) -0.003(5)
C3 0.043(5) 0.043(5) 0.071(7) 0.007(5) -0.002(5) -0.009(4)
C4 0.043(5) 0.035(4) 0.037(4) 0.000(3) -0.001(3) -0.002(3)
C5 0.050(5) 0.024(4) 0.042(4) -0.002(3) -0.003(4) -0.001(3)
C6 0.121(12) 0.107(11) 0.040(6) 0.013(6) -0.017(7) 0.009(9)
C7 0.091(10) 0.066(8) 0.126(12) -0.033(8) -0.056(9) -0.001(7)
Si1 0.0611(17) 0.0437(14) 0.0425(14) -0.0097(11) -0.0221(12) -0.0001(12)
O5 0.35(4) 0.09(2) 0.15(4) 0.03(4) -0.12(5) 0.01(7)
O4 0.49(11) 0.12(3) 0.29(8) 0.03(4) 0.27(7) 0.14(5)

loop_
_atom_type_symbol
_atom_type_description
_atom_type_scat_dispersion_real
_atom_type_scat_dispersion_imag
_atom_type_scat_source
C C 0.0033 0.0016 'International Tables Vol C Tables 4.2.6.8 and 6.1.1.4'
H H 0.0000 0.0000 'International Tables Vol C Tables 4.2.6.8 and 6.1.1.4'
Cl Cl 0.1484 0.1585 'International Tables Vol C Tables 4.2.6.8 and 6.1.1.4'
N N 0.0061 0.0033 'International Tables Vol C Tables 4.2.6.8 and 6.1.1.4'
O O 0.0106 0.0060 'International Tables Vol C Tables 4.2.6.8 and 6.1.1.4'
Si Si 0.0817 0.0704 'International Tables Vol C Tables 4.2.6.8 and 6.1.1.4'
Zn Zn 0.2839 1.4301 'International Tables Vol C Tables 4.2.6.8 and 6.1.1.4'

loop_
_geom_angle_atom_site_label_1
_geom_angle_atom_site_label_2
_geom_angle_atom_site_label_3
_geom_angle
_geom_angle_site_symmetry_1
_geom_angle_site_symmetry_3
O1 Zn1 O1 109.2(4) 9 .
O1 Zn1 N1 111.5(2) 9 18
O1 Zn1 N1 106.9(2) . 18
O1 Zn1 N1 106.9(2) 9 .
O1 Zn1 N1 111.5(2) . .
N1 Zn1 N1 110.9(4) 18 .
O3 Cl1 O3 109(2) 18 .
O3 Cl1 O2 111.2(11) 18 18
O3 Cl1 O2 109.2(9) . 18
O3 Cl1 O2 109.2(9) 18 .
O3 Cl1 O2 111.2(11) . .
O2 Cl1 O2 107.3(10) 18 .
Zn1 O1 Zn1 130.8(4) 8 .
Zn1 O1 H1B 114.6 8 .
Zn1 O1 H1B 114.6 . .
C5 N1 C1 117.9(7) . .
C5 N1 Zn1 122.1(6) . .
C1 N1 Zn1 119.7(6) . .
N1 C1 C2 121.6(9) . .
N1 C1 H1A 119.2 . .
C2 C1 H1A 119.2 . .
C1 C2 C3 120.3(10) . .
C1 C2 H2A 119.8 . .
C3 C2 H2A 119.8 . .
C4 C3 C2 119.8(9) . .
C4 C3 H3A 120.1 . .
C2 C3 H3A 120.1 . .
C3 C4 C5 115.5(8) . .
C3 C4 Si1 123.1(7) . .
C5 C4 Si1 121.4(6) . .
N1 C5 C4 124.8(7) . .
N1 C5 H5A 117.6 . .
C4 C5 H5A 117.6 . .
Si1 C6 H6A 109.5 . .
Si1 C6 H6B 109.5 . .
H6A C6 H6B 109.5 . .
Si1 C6 H6C 109.5 . .
H6A C6 H6C 109.5 . .
H6B C6 H6C 109.5 . .
Si1 C7 H7A 109.5 . .
Si1 C7 H7B 109.5 . .
H7A C7 H7B 109.5 . .
Si1 C7 H7C 109.5 . .
H7A C7 H7C 109.5 . .
H7B C7 H7C 109.5 . .
C6 Si1 C7 110.1(7) . .
C6 Si1 C4 108.5(5) . .
C7 Si1 C4 108.5(5) . .
C6 Si1 Si1 110.5(5) . 21_554
C7 Si1 Si1 109.3(5) . 21_554
C4 Si1 Si1 110.0(3) . 21_554
H5B O5 H5C 109.5 . .
O4 O4 O4 59.998(11) 9 17
O4 O4 H4A 41.1 9 .
O4 O4 H4A 41.1 17 .
O4 O4 H4B 78.8 9 .
O4 O4 H4B 112.0 17 .
H4A O4 H4B 119.5 . .

loop_
_geom_bond_atom_site_label_1
_geom_bond_atom_site_label_2
_geom_bond_distance
_geom_bond_site_symmetry_2
Zn1 O1 1.924(3) 9
Zn1 O1 1.924(3) .
Zn1 N1 2.027(7) 18
Zn1 N1 2.027(7) .
Cl1 O3 1.303(16) 18
Cl1 O3 1.303(16) .
Cl1 O2 1.394(9) 18
Cl1 O2 1.394(9) .
O1 Zn1 1.924(3) 8
O1 H1B 0.9500 .
N1 C5 1.334(10) .
N1 C1 1.347(11) .
C1 C2 1.353(14) .
C1 H1A 0.9500 .
C2 C3 1.389(14) .
C2 H2A 0.9500 .
C3 C4 1.389(12) .
C3 H3A 0.9500 .
C4 C5 1.399(11) .
C4 Si1 1.880(9) .
C5 H5A 0.9500 .
C6 Si1 1.855(13) .
C6 H6A 0.9800 .
C6 H6B 0.9800 .
C6 H6C 0.9800 .
C7 Si1 1.861(11) .
C7 H7A 0.9800 .
C7 H7B 0.9800 .
C7 H7C 0.9800 .
Si1 Si1 2.327(6) 21_554
O5 H5B 0.8400 .
O5 H5C 0.8400 .
O4 O4 1.50(8) 9
O4 O4 1.50(8) 17
O4 H4A 0.9980 .
O4 H4B 0.9122 .

loop_
_geom_torsion_atom_site_label_1
_geom_torsion_atom_site_label_2
_geom_torsion_atom_site_label_3
_geom_torsion_atom_site_label_4
_geom_torsion
_geom_torsion_site_symmetry_4
C5 N1 C1 C2 0.4(16) .
Zn1 N1 C1 C2 175.7(10) .
N1 C1 C2 C3 0(2) .
C1 C2 C3 C4 0.2(19) .
C2 C3 C4 C5 0.0(15) .
C2 C3 C4 Si1 178.6(9) .
C1 N1 C5 C4 -0.3(13) .
Zn1 N1 C5 C4 -175.5(6) .
C3 C4 C5 N1 0.1(13) .
Si1 C4 C5 N1 -178.6(6) .
C3 C4 Si1 C6 150.4(9) .
C5 C4 Si1 C6 -31.0(9) .
C3 C4 Si1 C7 30.8(10) .
C5 C4 Si1 C7 -150.6(9) .
C3 C4 Si1 Si1 -88.7(8) 21_554
C5 C4 Si1 Si1 89.9(7) 21_554
